data_2300556
loop_
_publ_author_name
'Bette, Sebastian'
'Dinnebier, Robert E.'
'Freyer, Daniela'

_publ_section_title
;
 Structure solution and refinement of stacking-faulted NiCl(OH)
;
_journal_coeditor_code PO5043SUP1
_journal_issue 6
_journal_name_full 'Journal of Applied Crystallography'
_journal_page_first
;
;
_journal_paper_doi 10.1107/S1600576715017719
_journal_volume 48
_journal_year 2015
_chemical_formula_moiety 'Cl H Ni O'
_chemical_formula_sum 'Cl H Ni O'
_chemical_formula_weight 111.15
_chemical_name_common 'NiCl(OH); 1 Ni(OH)2 1 NiCl2'
_space_group_IT_number 166
_symmetry_cell_setting trigonal
_symmetry_Int_Tables_number 166
_symmetry_space_group_name_Hall '-R 3 2"'
_symmetry_space_group_name_H-M 'R -3 m :H'
_audit_creation_method TOPAS
_cell_angle_alpha 90
_cell_angle_beta 90
_cell_angle_gamma 120
_cell_formula_units_Z 3
_cell_length_a 3.26061(8)
_cell_length_b 3.26061(8)
_cell_length_c 17.00619(89)
_cell_measurement_temperature 295
_cell_volume 156.580(10)
_diffrn_ambient_temperature 295
_diffrn_detector
; 
 Lynx Eye 1mm  
;
_diffrn_radiation_monochromator 'Johannson Ge(220) primary beam monochromator'
_diffrn_radiation_probe x-ray
_diffrn_radiation_type 'Mo K\a'
_diffrn_radiation_wavelength 0.70930
_diffrn_source_type Mo-tube
_exptl_absorpt_process_details
;   
 ?
;
_exptl_crystal_colour yellow-green
_exptl_crystal_density_diffrn 3.66
_exptl_crystal_description 'microcrystalline powder'
_pd_calc_method 'Rietveld Refinement'
_pd_instr_location
; 
'Bruker D8-Advance, Debye-Scherrer mode, MPI-FKF, Stuttgart, Germany'
;
_pd_meas_2theta_range_inc 0.005
_pd_meas_2theta_range_max 60.0
_pd_meas_2theta_range_min 2.0
_pd_meas_scan_method step
_pd_proc_2theta_range_inc 0.005
_pd_proc_2theta_range_max 60.0
_pd_proc_2theta_range_min 2.0
_pd_proc_info_data_reduction binning
_pd_proc_info_excluded_regions
;
 ?
;
_pd_proc_ls_background_function
;   
'Chebyshev polynomial'
;
_pd_proc_ls_peak_cutoff 0.00100
_pd_proc_ls_profile_function
;
 Fundamental parameters
;
_pd_proc_ls_prof_R_factor 0.0503
_pd_proc_ls_prof_wR_expected 0.0355
_pd_proc_ls_prof_wR_factor 0.0670
_pd_spec_mounting
; 
'0.5 mm glass capillary'
;
_pd_spec_mount_mode transmission
_pd_spec_shape cylinder
_refine_ls_goodness_of_fit_all 1.889
_refine_ls_number_parameters 42
_refine_ls_R_Fsqd_factor 0.0200
_cod_data_source_file po5043sup1.cif
_cod_data_source_block I
_cod_depositor_comments
;
The following automatic conversions were performed:

'_diffrn_radiation_probe' value 'X-ray' changed to 'x-ray' according
to
/usr/data/users/saulius/crontab/automatic-downloads/rss-feeds/IUCr/lib/dictionaries/cif_core.dic
dictionary named 'cif_core.dic' version 2.4.2 from 2011-04-26.

Automatic conversion script
Id: cif_fix_values 3271 2015-04-21 07:52:19Z andrius 
;
_cod_original_cell_volume 156.5796
_cod_original_sg_symbol_H-M R-3m
_cod_database_code 2300556

loop_
_symmetry_equiv_pos_site_id
_symmetry_equiv_pos_as_xyz
1 '-x, -x+y, -z'
2 '-x, -y, -z'
3 '-x+1/3, -x+y-1/3, -z-1/3'
4 '-x+1/3, -y-1/3, -z-1/3'
5 '-x-1/3, -x+y+1/3, -z+1/3'
6 '-x-1/3, -y+1/3, -z+1/3'
7 '-x+y, -x, z'
8 '-x+y, y, z'
9 '-x+y+1/3, -x-1/3, z-1/3'
10 '-x+y+1/3, y-1/3, z-1/3'
11 '-x+y-1/3, -x+1/3, z+1/3'
12 '-x+y-1/3, y+1/3, z+1/3'
13 '-y, -x, z'
14 '-y, x-y, z'
15 '-y+1/3, -x-1/3, z-1/3'
16 '-y+1/3, x-y-1/3, z-1/3'
17 '-y-1/3, -x+1/3, z+1/3'
18 '-y-1/3, x-y+1/3, z+1/3'
19 'y, -x+y, -z'
20 'y, x, -z'
21 'y+1/3, -x+y-1/3, -z-1/3'
22 'y+1/3, x-1/3, -z-1/3'
23 'y-1/3, -x+y+1/3, -z+1/3'
24 'y-1/3, x+1/3, -z+1/3'
25 'x-y, -y, -z'
26 'x-y, x, -z'
27 'x-y+1/3, -y-1/3, -z-1/3'
28 'x-y+1/3, x-1/3, -z-1/3'
29 'x-y-1/3, -y+1/3, -z+1/3'
30 'x-y-1/3, x+1/3, -z+1/3'
31 'x, y, z'
32 'x, x-y, z'
33 'x+1/3, y-1/3, z-1/3'
34 'x+1/3, x-y-1/3, z-1/3'
35 'x-1/3, y+1/3, z+1/3'
36 'x-1/3, x-y+1/3, z+1/3'

loop_
_atom_site_label
_atom_site_type_symbol
_atom_site_symmetry_multiplicity
_atom_site_Wyckoff_symbol
_atom_site_fract_x
_atom_site_fract_y
_atom_site_fract_z
_atom_site_occupancy
_atom_site_B_iso_or_equiv
Ni1 Ni 3 a 0 0 0 1 1.207(23)
O1 O 6 c 0.33333 0.66667 0.03500(22) 0.5 0.442(33)
Cl1 Cl 6 c 0.33333 0.66667 0.08790(8) 0.5 0.442(33)

loop_
_atom_type_symbol
_atom_type_oxidation_number
Ni 2
Cl -1
O -2

loop_
_geom_angle_atom_site_label_1
_geom_angle_atom_site_label_2
_geom_angle_atom_site_label_3
_geom_angle
_geom_angle_site_symmetry_1
_geom_angle_site_symmetry_2
_geom_angle_site_symmetry_3
O1 Ni1 Cl1 20.9(1) 1_555 1_555 1_555

loop_
_geom_bond_atom_site_label_1
_geom_bond_atom_site_label_2
_geom_bond_distance
_geom_bond_multiplicity
Ni1 O1 1.9744(11) 6
Ni1 Cl1 2.4038(9) 6
